data_9013954
loop_
_publ_author_name
'Elliot, P.'
'Brugger, J.'
'Caradoc-Davies T'

_publ_section_title
;
 Description and crystal structure of a new mineral, edwardsite,
 Cu3Cd2(SO4)2(OH)6&#x00B7;4H2O, from Broken Hill, New South Wales, Australia
;
_journal_name_full 'Mineralogical Magazine'
_journal_page_first 39
_journal_page_last 53
_journal_paper_doi 10.1180/minmag.2010.074.1.39
_journal_volume 74
_journal_year 2010
_chemical_compound_source 'Block 14 Opencut, Broken Hill, Australia'
_chemical_formula_sum 'Cd1.89 Cu3 H22.02 O18 S2 Zn0.11'
_chemical_name_mineral Edwardsite
_space_group_IT_number 14
_symmetry_space_group_name_Hall '-P 2ybc'
_symmetry_space_group_name_H-M 'P 1 21/c 1'
_cell_angle_alpha 90
_cell_angle_beta 113.04
_cell_angle_gamma 90
_cell_formula_units_Z 4
_cell_length_a 10.863
_cell_length_b 13.129
_cell_length_c 11.169
_cell_volume 1465.862
_database_code_amcsd 0014597
_exptl_crystal_density_diffrn 3.555
_cod_original_formula_sum 'Cu3 Cd1.89 Zn.11 S2 O18 H22.02'
_cod_database_code 9013954

loop_
_space_group_symop_operation_xyz
x,y,z
x,1/2-y,1/2+z
-x,1/2+y,1/2-z
-x,-y,-z

loop_
_atom_site_aniso_label
_atom_site_aniso_U_11
_atom_site_aniso_U_22
_atom_site_aniso_U_33
_atom_site_aniso_U_12
_atom_site_aniso_U_13
_atom_site_aniso_U_23
Cu1 0.01170 0.00600 0.01050 -0.00100 0.00410 0.00030
Cu2 0.01110 0.00670 0.00960 -0.00140 0.00360 -0.00070
Cu3 0.01150 0.00650 0.01030 0.00070 0.00420 0.00130
Cu4 0.01150 0.00590 0.01050 -0.00030 0.00500 0.00050
Cd1 0.01030 0.00790 0.01230 0.00036 0.00390 -0.00009
Cd2 0.02010 0.00570 0.01050 -0.00116 0.00740 -0.00215
Zn 0.02010 0.00570 0.01050 -0.00116 0.00740 -0.00215
S1 0.01030 0.00690 0.01010 0.00000 0.00370 0.00060
S2 0.01010 0.00770 0.01150 -0.00180 0.00510 -0.00070
O1 0.02100 0.00700 0.02000 0.00170 0.00800 -0.00210
O2 0.01000 0.01400 0.00700 -0.00180 0.00010 0.00020
O3 0.01400 0.00900 0.01500 -0.00180 0.00830 0.00160
O4 0.01700 0.01100 0.01000 0.00440 0.00540 0.00500
O5 0.01200 0.01200 0.01500 -0.00060 0.00380 -0.00110
O6 0.01700 0.01300 0.01200 0.00290 0.00560 0.00060
O7 0.01800 0.01100 0.01500 -0.00200 0.00840 -0.00030
O8 0.01300 0.00900 0.01600 -0.00120 0.00250 0.00190
O-H9 0.01300 0.01100 0.02000 -0.00370 0.00500 -0.00120
O-H10 0.01100 0.00800 0.01200 0.00000 0.00230 0.00320
O-H11 0.01700 0.00900 0.01400 0.00330 0.00820 0.00310
O-H12 0.01200 0.01100 0.01300 -0.00480 0.00610 -0.00310
O-H13 0.01400 0.00700 0.01200 0.00060 0.00490 0.00140
O-H14 0.01300 0.01400 0.01200 0.00120 0.00700 0.00110
Wat15 0.02000 0.01600 0.01900 -0.00020 0.01100 -0.00260
Wat16 0.01500 0.00900 0.01800 0.00150 0.00680 0.00010
Wat17 0.02400 0.00800 0.01900 0.00180 0.00700 0.00160
Wat18 0.01700 0.02300 0.03100 -0.00100 0.00600 -0.00400

loop_
_atom_site_label
_atom_site_fract_x
_atom_site_fract_y
_atom_site_fract_z
_atom_site_occupancy
_atom_site_U_iso_or_equiv
_atom_site_type_symbol
_atom_site_attached_hydrogens
Cu1 0.52495 0.74448 1.01316 1.00000 0.00950 Cu 0
Cu2 0.50000 0.50000 1.00000 1.00000 0.00930 Cu 0
Cu3 0.50000 0.50000 0.50000 1.00000 0.00950 Cu 0
Cu4 0.49372 0.37193 0.74106 1.00000 0.00910 Cu 0
Cd1 -0.00341 0.56798 0.31880 1.00000 0.01030 Cd 0
Cd2 0.56339 0.61959 0.77299 0.89000 0.01170 Cd 0
Zn 0.56339 0.61959 0.77299 0.11000 0.01170 Zn 0
S1 0.18421 0.38395 0.49236 1.00000 0.00920 S 0
S2 0.19454 0.61158 0.89026 1.00000 0.00950 S 0
O1 0.13020 0.28140 0.48830 1.00000 0.01570 O 0
O2 0.32920 0.38030 0.52690 1.00000 0.01120 O 0
O3 0.15500 0.44830 0.58770 1.00000 0.01180 O 0
O4 0.12220 0.43070 0.36040 1.00000 0.01250 O 0
O5 0.32880 0.62170 0.99320 1.00000 0.01330 O 0
O6 0.18570 0.66880 0.77280 1.00000 0.01410 O 0
O7 0.09440 0.65260 0.93800 1.00000 0.01390 O 0
O8 0.16630 0.50210 0.85620 1.00000 0.01340 O 0
O-H9 0.60770 0.61750 0.98630 1.00000 0.01480 O 1
O-H10 0.60950 0.72750 1.20140 1.00000 0.01100 O 1
O-H11 0.55730 0.25270 0.67700 1.00000 0.01260 O 1
O-H12 0.43160 0.49030 0.80790 1.00000 0.01140 O 1
O-H13 0.44260 0.63100 0.54990 1.00000 0.01100 O 1
O-H14 0.40440 0.52950 0.31570 1.00000 0.01250 O 1
Wat15 0.13350 0.62480 0.20900 1.00000 0.01750 O 2
Wat16 0.15660 0.65070 0.49780 1.00000 0.01380 O 2
Wat17 -0.10000 0.72010 0.25040 1.00000 0.01730 O 2
Wat18 0.79940 0.59790 0.86060 1.00000 0.02470 O 2
H1 0.70000 0.61500 1.01100 1.00000 0.03500 H 0
H2 0.69800 0.70700 1.22600 1.00000 0.03500 H 0
H3 0.64400 0.22800 0.70000 1.00000 0.03500 H 0
H4 0.33600 0.48800 0.77100 1.00000 0.03500 H 0
H5 0.35300 0.63400 0.53400 1.00000 0.03500 H 0
H6 0.32100 0.55600 0.30200 1.00000 0.03500 H 0
H7 0.14300 0.69600 0.20600 1.00000 0.03500 H 0
H8 0.11600 0.60100 0.12500 1.00000 0.03500 H 0
H9 0.13500 0.72000 0.49400 1.00000 0.03500 H 0
H10 0.14500 0.62500 0.57000 1.00000 0.03500 H 0
H11 -0.10200 0.75100 0.17100 1.00000 0.03500 H 0
H12 -0.04200 0.76900 0.31200 1.00000 0.03500 H 0
H13 0.83700 0.65500 0.91300 1.00000 0.03500 H 0
H14 0.86200 0.57200 0.83100 1.00000 0.03500 H 0

loop_
_cod_changelog_entry_id
_cod_changelog_entry_author
_cod_changelog_entry_date
_cod_changelog_entry_text
1
;cod-tools version 3.8.0
Id: cif_guess_AMCSD_atom_types 9581 2023-05-17 12:35:41Z saulius
;
2023-05-18T11:42:39+03:00
;Derived atom types and hydrogen counts
from atom names that follow the AMCSD naming convention
(Wat == water, O-H == hydroxyl).
;
2
;cod-tools version 3.10.1
Id: cif_fix_AMCSD_aniso_labels 10200 2024-08-01 14:09:44Z saulius
;
2024-08-02T12:21:54+03:00
;Changed the following '_atom_site_aniso_label' values:
'OH9' -> 'O-H9'
'OH10' -> 'O-H10'
'OH11' -> 'O-H11'
'OH12' -> 'O-H12'
'OH13' -> 'O-H13'
'OH14' -> 'O-H14'
;

loop_
_cod_related_entry_id
_cod_related_entry_database
_cod_related_entry_code
1 AMCSD 0014597
